data_7133616
loop_
_publ_author_name
'Zhu, Shaoqun'
'Jia, Lizi'
'Cheng, Qi'
'Han, Ying'
'Sun, Qiu'
'Yu, Huaguang'
'Chen, Xiaoyun'
'Hou, Hong'

_publ_section_title
;
 Dispersion-induced cooperative hydrogen atom transfer for radical
 iodoalkylation.
;
_journal_issue 77
_journal_name_full 'Chemical communications (Cambridge, England)'
_journal_page_first 10772
_journal_page_last 10775
_journal_paper_doi 10.1039/d4cc03908d
_journal_volume 60
_journal_year 2024
_chemical_formula_moiety 'C16 H16 Cl I O4'
_chemical_formula_sum 'C16 H16 Cl I O4'
_chemical_formula_weight 434.64
_space_group_crystal_system triclinic
_space_group_IT_number 2
_space_group_name_Hall '-P 1'
_space_group_name_H-M_alt 'P -1'
_atom_sites_solution_hydrogens geom
_atom_sites_solution_primary iterative
_audit_block_doi 10.5517/ccdc.csd.cc2d42zm
_audit_creation_date 2022-09-21
_audit_creation_method
;
Olex2 1.5
(compiled 2021.08.20 svn.r13c46975 for OlexSys, GUI svn.r6439)
;
_audit_update_record
;
2023-05-23 deposited with the CCDC.	2024-08-28 downloaded from the CCDC.
;
_cell_angle_alpha 93.878(2)
_cell_angle_beta 97.956(2)
_cell_angle_gamma 110.091(4)
_cell_formula_units_Z 2
_cell_length_a 8.2223(3)
_cell_length_b 10.3432(5)
_cell_length_c 11.0230(6)
_cell_measurement_reflns_used 7700
_cell_measurement_temperature 273.15
_cell_measurement_theta_max 27.251
_cell_measurement_theta_min 2.649
_cell_volume 865.22(7)
_computing_cell_refinement 'SAINT v8.37A (Bruker, 2015)'
_computing_data_reduction 'SAINT v8.37A (Bruker, 2015)'
_computing_molecular_graphics 'Olex2 1.5 (Dolomanov et al., 2009)'
_computing_publication_material 'Olex2 1.5 (Dolomanov et al., 2009)'
_computing_structure_refinement 'SHELXL 2018/3 (Sheldrick, 2015)'
_computing_structure_solution 'olex2.solve 1.5 (Bourhis et al., 2015)'
_diffrn_ambient_temperature 273.15
_diffrn_measured_fraction_theta_full 0.996
_diffrn_measured_fraction_theta_max 0.995
_diffrn_measurement_device_type 'Bruker APEX-II CCD'
_diffrn_measurement_method '\f and \w scans'
_diffrn_radiation_monochromator graphite
_diffrn_radiation_type MoK\a
_diffrn_radiation_wavelength 0.71073
_diffrn_reflns_av_R_equivalents 0.0333
_diffrn_reflns_av_unetI/netI 0.0319
_diffrn_reflns_Laue_measured_fraction_full 0.996
_diffrn_reflns_Laue_measured_fraction_max 0.995
_diffrn_reflns_limit_h_max 10
_diffrn_reflns_limit_h_min -10
_diffrn_reflns_limit_k_max 13
_diffrn_reflns_limit_k_min -13
_diffrn_reflns_limit_l_max 14
_diffrn_reflns_limit_l_min -14
_diffrn_reflns_number 13379
_diffrn_reflns_point_group_measured_fraction_full 0.996
_diffrn_reflns_point_group_measured_fraction_max 0.995
_diffrn_reflns_theta_full 25.242
_diffrn_reflns_theta_max 27.515
_diffrn_reflns_theta_min 2.113
_diffrn_source_current 1.0
_diffrn_source_power 0.05
_diffrn_source_voltage 50.0
_diffrn_standards_number 0
_exptl_absorpt_coefficient_mu 2.018
_exptl_absorpt_correction_T_max 0.7455
_exptl_absorpt_correction_T_min 0.5047
_exptl_absorpt_correction_type multi-scan
_exptl_absorpt_process_details
;
SADABS-2016/2 (Bruker,2016/2) was used for absorption correction.
wR2(int) was 0.1062 before and 0.0472 after correction.
The Ratio of minimum to maximum transmission is 0.6770.
The \l/2 correction factor is Not present.
;
_exptl_crystal_colour 'clear light colourless'
_exptl_crystal_colour_lustre clear
_exptl_crystal_colour_modifier light
_exptl_crystal_colour_primary colourless
_exptl_crystal_density_diffrn 1.668
_exptl_crystal_F_000 428
_exptl_crystal_size_max 0.13
_exptl_crystal_size_mid 0.11
_exptl_crystal_size_min 0.1
_refine_diff_density_max 0.675
_refine_diff_density_min -0.704
_refine_diff_density_rms 0.074
_refine_ls_extinction_coef 0.021(2)
_refine_ls_extinction_expression Fc^*^=kFc[1+0.001xFc^2^\l^3^/sin(2\q)]^-1/4^
_refine_ls_extinction_method 'SHELXL-2018/3 (Sheldrick 2018)'
_refine_ls_goodness_of_fit_ref 1.019
_refine_ls_hydrogen_treatment constr
_refine_ls_matrix_type full
_refine_ls_number_parameters 202
_refine_ls_number_reflns 3955
_refine_ls_number_restraints 0
_refine_ls_restrained_S_all 1.019
_refine_ls_R_factor_all 0.0524
_refine_ls_R_factor_gt 0.0373
_refine_ls_shift/su_max 0.000
_refine_ls_shift/su_mean 0.000
_refine_ls_structure_factor_coef Fsqd
_refine_ls_weighting_details 'w=1/[\s^2^(Fo^2^)+(0.0444P)^2^+0.8034P] where P=(Fo^2^+2Fc^2^)/3'
_refine_ls_weighting_scheme calc
_refine_ls_wR_factor_gt 0.0898
_refine_ls_wR_factor_ref 0.0982
_reflns_Friedel_coverage 0.000
_reflns_number_gt 3133
_reflns_number_total 3955
_reflns_threshold_expression 'I > 2\s(I)'
_cod_data_source_file d4cc03908d2.cif
_cod_data_source_block 123_a
_cod_depositor_comments 'Adding full bibliography for 7133616.cif.'
_cod_database_code 7133616
_shelx_shelxl_version_number 2018/3
_shelx_space_group_comment
;
The symmetry employed for this shelxl refinement is uniquely defined
by the following loop, which should always be used as a source of
symmetry information in preference to the above space-group names.
They are only intended as comments.
;
_shelx_estimated_absorpt_t_max 0.824
_shelx_estimated_absorpt_t_min 0.779
_olex2_refinement_description
;
1. Fixed Uiso
 At 1.2 times of:
  All C(H) groups, All C(H,H) groups
 At 1.5 times of:
  All C(H,H,H) groups
2. Rigid body (RIGU) restrains
 C15
 with sigma for 1-2 distances of 0.01 and sigma for 1-3 distances of 0.02
 C14
 with sigma for 1-2 distances of 0.01 and sigma for 1-3 distances of 0.02
3.a Ternary CH refined with riding coordinates:
 C8(H8)
3.b Secondary CH2 refined with riding coordinates:
 C10(H10A,H10B), C9(H9A,H9B)
3.c Aromatic/amide H refined with riding coordinates:
 C6(H6), C11(H11), C1(H1), C3(H3), C4(H4)
3.d Idealised Me refined as rotating group:
 C15(H15A,H15B,H15C), C14(H14A,H14B,H14C)
;
_olex2_submission_special_instructions 'No special instructions were received'

loop_
_space_group_symop_operation_xyz
'x, y, z'
'-x, -y, -z'

loop_
_atom_site_label
_atom_site_type_symbol
_atom_site_fract_x
_atom_site_fract_y
_atom_site_fract_z
_atom_site_U_iso_or_equiv
_atom_site_adp_type
_atom_site_occupancy
_atom_site_site_symmetry_order
_atom_site_calc_flag
_atom_site_refinement_flags_posn
_atom_site_refinement_flags_adp
_atom_site_refinement_flags_occupancy
_atom_site_disorder_assembly
_atom_site_disorder_group
I1 I -2.27865(4) -0.04208(3) 0.39327(2) 0.06938(16) Uani 1 1 d . . . . .
Cl1 Cl -1.19357(13) 0.49587(14) 0.44117(12) 0.0843(4) Uani 1 1 d . . . . .
O3 O -2.4813(3) 0.2282(2) -0.0284(2) 0.0540(6) Uani 1 1 d . . . . .
O1 O -2.1680(4) 0.2657(3) -0.1665(2) 0.0643(7) Uani 1 1 d . . . . .
O4 O -2.2861(4) 0.4330(3) 0.0589(3) 0.0706(8) Uani 1 1 d . . . . .
O2 O -2.1883(5) 0.0587(3) -0.1112(3) 0.0900(10) Uani 1 1 d . . . . .
C6 C -1.6790(4) 0.2406(3) 0.3018(3) 0.0457(7) Uani 1 1 d . . . . .
H6 H -1.742688 0.146022 0.295353 0.055 Uiso 1 1 calc R U . . .
C8 C -2.0767(4) 0.1364(3) 0.2124(3) 0.0375(6) Uani 1 1 d . . . . .
H8 H -2.041911 0.058103 0.188029 0.045 Uiso 1 1 calc R U . . .
C5 C -1.7601(4) 0.3282(3) 0.2535(3) 0.0382(6) Uani 1 1 d . . . . .
C11 C -2.0117(4) 0.3261(3) 0.0967(3) 0.0430(7) Uani 1 1 d . . . . .
H11 H -1.951699 0.411212 0.071900 0.052 Uiso 1 1 calc R U . . .
C12 C -2.1954(4) 0.2358(3) 0.0390(3) 0.0390(6) Uani 1 1 d . . . . .
C10 C -2.2487(4) 0.1262(3) 0.1290(3) 0.0479(7) Uani 1 1 d . . . . .
H10A H -2.328798 0.145472 0.178194 0.058 Uiso 1 1 calc R U . . .
H10B H -2.306026 0.034105 0.083809 0.058 Uiso 1 1 calc R U . . .
C13 C -2.3229(4) 0.3132(3) 0.0247(3) 0.0413(6) Uani 1 1 d . . . . .
C7 C -1.9440(4) 0.2718(3) 0.1867(3) 0.0378(6) Uani 1 1 d . . . . .
C9 C -2.0915(5) 0.1433(3) 0.3478(3) 0.0498(7) Uani 1 1 d . . . . .
H9A H -2.125614 0.221508 0.370032 0.060 Uiso 1 1 calc R U . . .
H9B H -1.977046 0.159382 0.396475 0.060 Uiso 1 1 calc R U . . .
C16 C -2.1869(4) 0.1730(4) -0.0878(3) 0.0494(8) Uani 1 1 d . . . . .
C1 C -1.5053(4) 0.2918(4) 0.3590(3) 0.0530(8) Uani 1 1 d . . . . .
H1 H -1.451968 0.232284 0.390642 0.064 Uiso 1 1 calc R U . . .
C3 C -1.4884(5) 0.5208(4) 0.3231(3) 0.0576(9) Uani 1 1 d . . . . .
H3 H -1.423840 0.615355 0.330625 0.069 Uiso 1 1 calc R U . . .
C4 C -1.6616(5) 0.4691(3) 0.2658(3) 0.0494(7) Uani 1 1 d . . . . .
H4 H -1.713627 0.529582 0.234756 0.059 Uiso 1 1 calc R U . . .
C15 C -2.6220(5) 0.2836(4) -0.0415(4) 0.0627(10) Uani 1 1 d . . . . .
H15A H -2.591294 0.361531 -0.087537 0.094 Uiso 1 1 calc R U . . .
H15B H -2.639243 0.312795 0.038748 0.094 Uiso 1 1 calc R U . . .
H15C H -2.728507 0.213171 -0.084363 0.094 Uiso 1 1 calc R U . . .
C2 C -1.4123(4) 0.4313(4) 0.3689(3) 0.0533(8) Uani 1 1 d . . . . .
C14 C -2.1429(9) 0.2246(7) -0.2888(4) 0.1060(19) Uani 1 1 d . . . . .
H14A H -2.125604 0.301168 -0.336377 0.159 Uiso 1 1 calc R U . . .
H14B H -2.244911 0.147786 -0.328793 0.159 Uiso 1 1 calc R U . . .
H14C H -2.041620 0.197720 -0.282251 0.159 Uiso 1 1 calc R U . . .

loop_
_atom_site_aniso_label
_atom_site_aniso_U_11
_atom_site_aniso_U_22
_atom_site_aniso_U_33
_atom_site_aniso_U_23
_atom_site_aniso_U_13
_atom_site_aniso_U_12
I1 0.0729(2) 0.0648(2) 0.0621(2) 0.02735(13) 0.02385(13) 0.00584(13)
Cl1 0.0426(5) 0.1056(9) 0.0842(7) 0.0064(6) -0.0046(5) 0.0075(5)
O3 0.0409(12) 0.0471(12) 0.0727(16) -0.0017(11) 0.0012(11) 0.0193(10)
O1 0.0873(19) 0.0734(17) 0.0464(13) 0.0186(12) 0.0251(13) 0.0394(15)
O4 0.0618(16) 0.0423(14) 0.106(2) -0.0037(14) 0.0051(15) 0.0225(12)
O2 0.141(3) 0.0649(19) 0.084(2) 0.0019(16) 0.028(2) 0.059(2)
C6 0.0429(16) 0.0424(16) 0.0532(18) 0.0101(14) 0.0079(14) 0.0164(14)
C8 0.0396(14) 0.0329(13) 0.0404(14) 0.0108(11) 0.0083(12) 0.0118(12)
C5 0.0395(15) 0.0387(15) 0.0366(14) 0.0067(11) 0.0109(12) 0.0125(12)
C11 0.0412(15) 0.0354(14) 0.0510(17) 0.0164(13) 0.0093(13) 0.0095(12)
C12 0.0396(15) 0.0339(14) 0.0441(15) 0.0128(12) 0.0070(12) 0.0126(12)
C10 0.0431(16) 0.0439(16) 0.0521(18) 0.0186(14) 0.0048(14) 0.0087(14)
C13 0.0447(16) 0.0397(16) 0.0423(15) 0.0094(12) 0.0108(13) 0.0165(13)
C7 0.0367(14) 0.0352(14) 0.0423(15) 0.0095(12) 0.0115(12) 0.0114(12)
C9 0.0508(18) 0.0466(17) 0.0467(17) 0.0119(14) 0.0124(14) 0.0080(14)
C16 0.0508(18) 0.0500(19) 0.0544(18) 0.0072(15) 0.0087(15) 0.0266(15)
C1 0.0455(17) 0.063(2) 0.0563(19) 0.0122(16) 0.0087(15) 0.0257(16)
C3 0.0525(19) 0.0453(18) 0.060(2) 0.0017(16) 0.0062(16) 0.0009(16)
C4 0.0529(19) 0.0386(16) 0.0545(18) 0.0091(14) 0.0064(15) 0.0140(14)
C15 0.051(2) 0.076(3) 0.072(2) 0.005(2) 0.0098(18) 0.0366(19)
C2 0.0410(17) 0.065(2) 0.0454(17) 0.0038(16) 0.0046(14) 0.0096(16)
C14 0.143(5) 0.154(5) 0.056(3) 0.024(3) 0.048(3) 0.083(5)

loop_
_atom_type_symbol
_atom_type_description
_atom_type_scat_dispersion_real
_atom_type_scat_dispersion_imag
_atom_type_scat_source
C C 0.0033 0.0016 'International Tables Vol C Tables 4.2.6.8 and 6.1.1.4'
H H 0.0000 0.0000 'International Tables Vol C Tables 4.2.6.8 and 6.1.1.4'
Cl Cl 0.1484 0.1585 'International Tables Vol C Tables 4.2.6.8 and 6.1.1.4'
I I -0.4742 1.8119 'International Tables Vol C Tables 4.2.6.8 and 6.1.1.4'
O O 0.0106 0.0060 'International Tables Vol C Tables 4.2.6.8 and 6.1.1.4'

loop_
_geom_angle_atom_site_label_1
_geom_angle_atom_site_label_2
_geom_angle_atom_site_label_3
_geom_angle
_geom_angle_site_symmetry_1
_geom_angle_site_symmetry_3
_geom_angle_publ_flag
C13 O3 C15 117.6(3) . . ?
C16 O1 C14 116.9(4) . . ?
C5 C6 H6 119.5 . . ?
C1 C6 H6 119.5 . . ?
C1 C6 C5 121.0(3) . . ?
C10 C8 H8 110.3 . . ?
C7 C8 H8 110.3 . . ?
C7 C8 C10 103.3(2) . . ?
C9 C8 H8 110.3 . . ?
C9 C8 C10 112.3(3) . . ?
C9 C8 C7 110.1(2) . . ?
C6 C5 C7 120.7(3) . . ?
C4 C5 C6 118.0(3) . . ?
C4 C5 C7 121.2(3) . . ?
C12 C11 H11 123.6 . . ?
C7 C11 H11 123.6 . . ?
C7 C11 C12 112.8(3) . . ?
C11 C12 C10 103.6(2) . . ?
C11 C12 C13 113.7(2) . . ?
C11 C12 C16 107.2(3) . . ?
C13 C12 C10 110.5(2) . . ?
C13 C12 C16 109.2(2) . . ?
C16 C12 C10 112.7(3) . . ?
C8 C10 C12 106.2(2) . . ?
C8 C10 H10A 110.5 . . ?
C8 C10 H10B 110.5 . . ?
C12 C10 H10A 110.5 . . ?
C12 C10 H10B 110.5 . . ?
H10A C10 H10B 108.7 . . ?
O3 C13 C12 110.5(2) . . ?
O4 C13 O3 124.6(3) . . ?
O4 C13 C12 124.8(3) . . ?
C5 C7 C8 122.2(2) . . ?
C11 C7 C8 111.8(3) . . ?
C11 C7 C5 125.9(3) . . ?
I1 C9 H9A 109.0 . . ?
I1 C9 H9B 109.0 . . ?
C8 C9 I1 113.0(2) . . ?
C8 C9 H9A 109.0 . . ?
C8 C9 H9B 109.0 . . ?
H9A C9 H9B 107.8 . . ?
O1 C16 C12 110.5(3) . . ?
O2 C16 O1 124.6(3) . . ?
O2 C16 C12 124.8(3) . . ?
C6 C1 H1 120.4 . . ?
C2 C1 C6 119.3(3) . . ?
C2 C1 H1 120.4 . . ?
C4 C3 H3 120.4 . . ?
C2 C3 H3 120.4 . . ?
C2 C3 C4 119.1(3) . . ?
C5 C4 H4 119.3 . . ?
C3 C4 C5 121.3(3) . . ?
C3 C4 H4 119.3 . . ?
O3 C15 H15A 109.5 . . ?
O3 C15 H15B 109.5 . . ?
O3 C15 H15C 109.5 . . ?
H15A C15 H15B 109.5 . . ?
H15A C15 H15C 109.5 . . ?
H15B C15 H15C 109.5 . . ?
C1 C2 Cl1 119.3(3) . . ?
C1 C2 C3 121.3(3) . . ?
C3 C2 Cl1 119.4(3) . . ?
O1 C14 H14A 109.5 . . ?
O1 C14 H14B 109.5 . . ?
O1 C14 H14C 109.5 . . ?
H14A C14 H14B 109.5 . . ?
H14A C14 H14C 109.5 . . ?
H14B C14 H14C 109.5 . . ?

loop_
_geom_bond_atom_site_label_1
_geom_bond_atom_site_label_2
_geom_bond_distance
_geom_bond_site_symmetry_2
_geom_bond_publ_flag
I1 C9 2.148(3) . ?
Cl1 C2 1.739(3) . ?
O3 C13 1.321(4) . ?
O3 C15 1.452(4) . ?
O1 C16 1.321(4) . ?
O1 C14 1.449(5) . ?
O4 C13 1.190(4) . ?
O2 C16 1.189(4) . ?
C6 H6 0.9300 . ?
C6 C5 1.390(4) . ?
C6 C1 1.380(5) . ?
C8 H8 0.9800 . ?
C8 C10 1.543(4) . ?
C8 C7 1.524(4) . ?
C8 C9 1.514(4) . ?
C5 C7 1.482(4) . ?
C5 C4 1.389(4) . ?
C11 H11 0.9300 . ?
C11 C12 1.498(4) . ?
C11 C7 1.322(4) . ?
C12 C10 1.547(4) . ?
C12 C13 1.520(4) . ?
C12 C16 1.522(5) . ?
C10 H10A 0.9700 . ?
C10 H10B 0.9700 . ?
C9 H9A 0.9700 . ?
C9 H9B 0.9700 . ?
C1 H1 0.9300 . ?
C1 C2 1.370(5) . ?
C3 H3 0.9300 . ?
C3 C4 1.376(5) . ?
C3 C2 1.370(5) . ?
C4 H4 0.9300 . ?
C15 H15A 0.9600 . ?
C15 H15B 0.9600 . ?
C15 H15C 0.9600 . ?
C14 H14A 0.9600 . ?
C14 H14B 0.9600 . ?
C14 H14C 0.9600 . ?

loop_
_geom_torsion_atom_site_label_1
_geom_torsion_atom_site_label_2
_geom_torsion_atom_site_label_3
_geom_torsion_atom_site_label_4
_geom_torsion
_geom_torsion_site_symmetry_1
_geom_torsion_site_symmetry_2
_geom_torsion_site_symmetry_3
_geom_torsion_site_symmetry_4
_geom_torsion_publ_flag
C6 C5 C7 C8 27.1(4) . . . . ?
C6 C5 C7 C11 -150.1(3) . . . . ?
C6 C5 C4 C3 0.5(5) . . . . ?
C6 C1 C2 Cl1 179.9(3) . . . . ?
C6 C1 C2 C3 0.1(5) . . . . ?
C5 C6 C1 C2 0.4(5) . . . . ?
C11 C12 C10 C8 -15.2(3) . . . . ?
C11 C12 C13 O3 179.0(3) . . . . ?
C11 C12 C13 O4 -2.5(5) . . . . ?
C11 C12 C16 O1 -76.4(3) . . . . ?
C11 C12 C16 O2 100.1(4) . . . . ?
C12 C11 C7 C8 -3.8(4) . . . . ?
C12 C11 C7 C5 173.6(3) . . . . ?
C10 C8 C7 C5 176.3(3) . . . . ?
C10 C8 C7 C11 -6.2(3) . . . . ?
C10 C8 C9 I1 64.6(3) . . . . ?
C10 C12 C13 O3 -65.1(3) . . . . ?
C10 C12 C13 O4 113.5(4) . . . . ?
C10 C12 C16 O1 170.3(3) . . . . ?
C10 C12 C16 O2 -13.1(5) . . . . ?
C13 C12 C10 C8 -137.3(3) . . . . ?
C13 C12 C16 O1 47.1(4) . . . . ?
C13 C12 C16 O2 -136.3(4) . . . . ?
C7 C8 C10 C12 13.2(3) . . . . ?
C7 C8 C9 I1 179.18(19) . . . . ?
C7 C5 C4 C3 -177.1(3) . . . . ?
C7 C11 C12 C10 12.1(4) . . . . ?
C7 C11 C12 C13 132.1(3) . . . . ?
C7 C11 C12 C16 -107.2(3) . . . . ?
C9 C8 C10 C12 131.8(3) . . . . ?
C9 C8 C7 C5 56.2(4) . . . . ?
C9 C8 C7 C11 -126.4(3) . . . . ?
C16 C12 C10 C8 100.3(3) . . . . ?
C16 C12 C13 O3 59.4(3) . . . . ?
C16 C12 C13 O4 -122.1(4) . . . . ?
C1 C6 C5 C7 177.0(3) . . . . ?
C1 C6 C5 C4 -0.7(5) . . . . ?
C4 C5 C7 C8 -155.3(3) . . . . ?
C4 C5 C7 C11 27.5(5) . . . . ?
C4 C3 C2 Cl1 179.9(3) . . . . ?
C4 C3 C2 C1 -0.2(6) . . . . ?
C15 O3 C13 O4 -2.6(5) . . . . ?
C15 O3 C13 C12 175.9(3) . . . . ?
C2 C3 C4 C5 -0.1(5) . . . . ?
C14 O1 C16 O2 -1.6(6) . . . . ?
C14 O1 C16 C12 174.9(4) . . . . ?
